data_4511080
loop_
_publ_author_name
'Roy, Sandipan'
'Mahata, Goutam'
'Biradha, Kumar'

_publ_section_title
;
 Cocrystal and Salts of 2,2&#x2032;,6,6&#x2032;-Tetracarboxybiphenyl with
 Bis(pyridyl) Derivatives: Eight-fold Interpenetrated Diamondoid and
 Layered Networks
;
_journal_issue 12
_journal_name_full 'Crystal Growth &amp; Design'
_journal_page_first 5006
_journal_paper_doi 10.1021/cg901132g
_journal_volume 9
_journal_year 2009
_chemical_formula_sum 'C27 H22 N2 O9'
_chemical_formula_weight 518.47
_chemical_name_systematic
; 
 ? 
;
_space_group_IT_number 2
_symmetry_cell_setting triclinic
_symmetry_space_group_name_Hall '-P 1'
_symmetry_space_group_name_H-M 'P -1'
_atom_sites_solution_hydrogens geom
_atom_sites_solution_primary direct
_atom_sites_solution_secondary difmap
_audit_creation_method SHELXL-97
_cell_angle_alpha 65.6240(10)
_cell_angle_beta 74.4040(10)
_cell_angle_gamma 72.3160(10)
_cell_formula_units_Z 2
_cell_length_a 8.2046(4)
_cell_length_b 13.0131(6)
_cell_length_c 13.1983(6)
_cell_measurement_reflns_used 4909
_cell_measurement_temperature 293(2)
_cell_measurement_theta_max 26.50
_cell_measurement_theta_min 1.76
_cell_volume 1206.05(10)
_computing_structure_refinement 'SHELXL-97 (Sheldrick, 1997)'
_computing_structure_solution 'SHELXS-97 (Sheldrick, 1990)'
_diffrn_ambient_temperature 293(2)
_diffrn_measured_fraction_theta_full 0.982
_diffrn_measured_fraction_theta_max 0.982
_diffrn_measurement_device_type 'Bruker CCD APEX-2'
_diffrn_measurement_method hemisphere
_diffrn_radiation_monochromator graphite
_diffrn_radiation_source 'fine-focus sealed tube'
_diffrn_radiation_type MoK\a
_diffrn_radiation_wavelength 0.71073
_diffrn_reflns_av_R_equivalents 0.0286
_diffrn_reflns_av_sigmaI/netI 0.0313
_diffrn_reflns_limit_h_max 10
_diffrn_reflns_limit_h_min -10
_diffrn_reflns_limit_k_max 16
_diffrn_reflns_limit_k_min -16
_diffrn_reflns_limit_l_max 16
_diffrn_reflns_limit_l_min -16
_diffrn_reflns_number 15897
_diffrn_reflns_theta_full 26.50
_diffrn_reflns_theta_max 26.50
_diffrn_reflns_theta_min 1.76
_exptl_absorpt_coefficient_mu 0.109
_exptl_absorpt_correction_T_max 0.985
_exptl_absorpt_correction_T_min 0.979
_exptl_absorpt_correction_type empirical
_exptl_absorpt_process_details sadabs
_exptl_crystal_colour 'light brown'
_exptl_crystal_density_diffrn 1.428
_exptl_crystal_density_method 'not measured'
_exptl_crystal_description 'rectangular blocks'
_exptl_crystal_F_000 540
_exptl_crystal_size_max 0.22
_exptl_crystal_size_mid 0.16
_exptl_crystal_size_min 0.14
_refine_diff_density_max 0.771
_refine_diff_density_min -0.362
_refine_diff_density_rms 0.058
_refine_ls_extinction_method none
_refine_ls_goodness_of_fit_ref 1.069
_refine_ls_hydrogen_treatment mixed
_refine_ls_matrix_type full
_refine_ls_number_parameters 365
_refine_ls_number_reflns 4909
_refine_ls_number_restraints 0
_refine_ls_restrained_S_all 1.069
_refine_ls_R_factor_all 0.0803
_refine_ls_R_factor_gt 0.0570
_refine_ls_shift/su_max 0.058
_refine_ls_shift/su_mean 0.002
_refine_ls_structure_factor_coef Fsqd
_refine_ls_weighting_details 'calc w=1/[\s^2^(Fo^2^)+(0.1142P)^2^+0.1881P] where P=(Fo^2^+2Fc^2^)/3'
_refine_ls_weighting_scheme calc
_refine_ls_wR_factor_gt 0.1736
_refine_ls_wR_factor_ref 0.1886
_reflns_number_gt 3566
_reflns_number_total 4909
_reflns_threshold_expression >2sigma(I)
_cod_data_source_file cg901132g_si_002.cif
_cod_data_source_block 4
_cod_depositor_comments
;
The following automatic conversions were performed:

'_symmetry_cell_setting' value 'Triclinic' changed to 'triclinic'
according to
/usr/data/users/saulius/automatic-downloads/retrospective/ACS/lib/dictionaries/cif_core.dic
dictionary named 'cif_core.dic' version 2.4.2 from 2011-04-26.

Automatic conversion script
Id: cif_fix_values 2281 2013-09-26 08:29:07Z andrius 
;
_cod_original_sg_symbol_H-M P-1
_cod_database_code 4511080

loop_
_symmetry_equiv_pos_as_xyz
'x, y, z'
'-x, -y, -z'

loop_
_atom_site_label
_atom_site_type_symbol
_atom_site_fract_x
_atom_site_fract_y
_atom_site_fract_z
_atom_site_U_iso_or_equiv
_atom_site_adp_type
_atom_site_occupancy
_atom_site_symmetry_multiplicity
_atom_site_calc_flag
_atom_site_refinement_flags
O11 O -0.6188(3) 0.10221(16) 1.2398(2) 0.0909(9) Uani 1 1 d .
O12 O -0.7902(3) 0.00145(16) 1.3730(2) 0.0841(8) Uani 1 1 d .
H12O H -0.700(3) -0.065(2) 1.344(2) 0.050 Uiso 1 1 d .
O13 O -1.0075(2) 0.60599(14) 1.18039(15) 0.0550(5) Uani 1 1 d .
O14 O -0.7844(2) 0.54452(15) 1.26708(17) 0.0538(5) Uani 1 1 d .
H14O H -0.723(3) 0.474(2) 1.324(2) 0.050 Uiso 1 1 d .
C11 C -0.8288(3) 0.31289(18) 1.27310(17) 0.0335(5) Uani 1 1 d .
C12 C -0.8684(3) 0.20288(18) 1.32932(17) 0.0366(5) Uani 1 1 d .
C13 C -1.0232(3) 0.1904(2) 1.40335(19) 0.0457(6) Uani 1 1 d .
H13 H -1.0483 0.1174 1.4407 0.055 Uiso 1 1 calc R
C14 C -1.1405(3) 0.2848(2) 1.4224(2) 0.0528(6) Uani 1 1 d .
H14 H -1.2442 0.2754 1.4720 0.063 Uiso 1 1 calc R
C15 C -1.1041(3) 0.3921(2) 1.3682(2) 0.0516(6) Uani 1 1 d .
H15 H -1.1842 0.4557 1.3802 0.062 Uiso 1 1 calc R
C16 C -0.9478(3) 0.40717(19) 1.29497(19) 0.0389(5) Uani 1 1 d .
C17 C -0.7470(3) 0.09988(19) 1.30827(19) 0.0407(5) Uani 1 1 d .
C18 C -0.9126(3) 0.52662(19) 1.24228(19) 0.0411(5) Uani 1 1 d .
O21 O -0.6298(2) 0.36820(16) 1.40433(15) 0.0582(5) Uani 1 1 d .
O22 O -0.4866(2) 0.18883(15) 1.42882(14) 0.0535(5) Uani 1 1 d .
O23 O -0.9258(2) 0.35181(17) 1.07544(15) 0.0571(5) Uani 1 1 d .
O24 O -0.7477(2) 0.40685(15) 0.91268(14) 0.0497(4) Uani 1 1 d .
H24O H -0.835(3) 0.406(2) 0.886(2) 0.050 Uiso 1 1 d .
C21 C -0.6600(3) 0.32988(17) 1.19466(18) 0.0331(5) Uani 1 1 d .
C22 C -0.5182(3) 0.31646(18) 1.24160(18) 0.0373(5) Uani 1 1 d .
C23 C -0.3560(3) 0.32530(18) 1.1749(2) 0.0408(5) Uani 1 1 d .
H23 H -0.2621 0.3153 1.2074 0.049 Uiso 1 1 calc R
C24 C -0.3343(3) 0.34873(18) 1.06158(19) 0.0411(5) Uani 1 1 d .
H24 H -0.2255 0.3533 1.0174 0.049 Uiso 1 1 calc R
C25 C -0.4746(3) 0.36549(17) 1.01315(19) 0.0382(5) Uani 1 1 d .
H25 H -0.4597 0.3831 0.9359 0.046 Uiso 1 1 calc R
C26 C -0.6374(3) 0.35644(16) 1.07802(17) 0.0337(5) Uani 1 1 d .
C27 C -0.5441(3) 0.2885(2) 1.3669(2) 0.0427(5) Uani 1 1 d .
C28 C -0.7858(3) 0.37185(18) 1.02430(18) 0.0375(5) Uani 1 1 d .
N11A N -0.3571(3) -0.04870(18) 1.09050(18) 0.0533(5) Uani 1 1 d .
C11A C -0.2544(4) -0.1203(2) 1.0395(3) 0.0627(8) Uani 1 1 d .
H11A H -0.2614 -0.1976 1.0723 0.075 Uiso 1 1 calc R
C12A C -0.1386(4) -0.0876(2) 0.9415(2) 0.0586(7) Uani 1 1 d .
H12A H -0.0720 -0.1416 0.9091 0.070 Uiso 1 1 calc R
C13A C -0.1217(3) 0.02596(19) 0.8912(2) 0.0414(5) Uani 1 1 d .
C14A C -0.2276(3) 0.1014(2) 0.9436(2) 0.0506(6) Uani 1 1 d .
H14A H -0.2220 0.1789 0.9132 0.061 Uiso 1 1 calc R
C15A C -0.3416(3) 0.0609(2) 1.0415(2) 0.0528(6) Uani 1 1 d .
H15A H -0.4116 0.1132 1.0750 0.063 Uiso 1 1 calc R
N21A N 0.2646(3) 0.1310(2) 0.60812(18) 0.0531(6) Uani 1 1 d .
H21N H 0.362(3) 0.158(2) 0.541(2) 0.050 Uiso 1 1 d .
C21A C 0.1471(4) 0.2102(2) 0.6448(2) 0.0620(7) Uani 1 1 d .
H21A H 0.1535 0.2875 0.6092 0.074 Uiso 1 1 calc R
C22A C 0.0182(3) 0.1798(2) 0.7335(2) 0.0559(7) Uani 1 1 d .
H22A H -0.0633 0.2362 0.7573 0.067 Uiso 1 1 calc R
C23A C 0.0083(3) 0.06381(19) 0.78864(19) 0.0404(5) Uani 1 1 d .
C24A C 0.1295(3) -0.0148(2) 0.7453(2) 0.0571(7) Uani 1 1 d .
H24A H 0.1246 -0.0925 0.7775 0.068 Uiso 1 1 calc R
C25A C 0.2564(4) 0.0205(3) 0.6557(2) 0.0610(7) Uani 1 1 d .
H25A H 0.3373 -0.0335 0.6281 0.073 Uiso 1 1 calc R
O101 O -0.5715(3) -0.15224(16) 1.29069(17) 0.0612(7) Uani 0.918(4) 1 d P
O102 O -0.4252(18) -0.3563(11) 1.3954(11) 0.017(4) Uani 0.082(4) 1 d P
C101 C -0.5275(6) -0.2720(3) 1.3047(4) 0.0960(12) Uani 1 1 d .

loop_
_atom_site_aniso_label
_atom_site_aniso_U_11
_atom_site_aniso_U_22
_atom_site_aniso_U_33
_atom_site_aniso_U_23
_atom_site_aniso_U_13
_atom_site_aniso_U_12
O11 0.0877(15) 0.0469(11) 0.1095(19) -0.0371(12) 0.0567(14) -0.0269(10)
O12 0.0796(14) 0.0385(10) 0.0933(16) -0.0128(10) 0.0365(12) -0.0170(10)
O13 0.0629(11) 0.0423(9) 0.0618(11) -0.0176(8) -0.0245(9) -0.0035(8)
O14 0.0537(10) 0.0414(9) 0.0710(12) -0.0205(8) -0.0222(9) -0.0059(8)
C11 0.0308(10) 0.0385(11) 0.0313(11) -0.0143(9) -0.0018(8) -0.0086(8)
C12 0.0339(11) 0.0411(11) 0.0321(11) -0.0109(9) -0.0005(9) -0.0119(9)
C13 0.0421(12) 0.0502(13) 0.0399(12) -0.0124(10) 0.0039(10) -0.0183(10)
C14 0.0357(12) 0.0677(16) 0.0492(14) -0.0216(13) 0.0112(10) -0.0187(11)
C15 0.0374(12) 0.0586(15) 0.0538(15) -0.0273(12) 0.0034(11) -0.0030(11)
C16 0.0367(11) 0.0408(11) 0.0379(12) -0.0165(9) -0.0028(9) -0.0065(9)
C17 0.0428(12) 0.0377(11) 0.0388(12) -0.0112(9) 0.0018(10) -0.0161(9)
C18 0.0412(12) 0.0406(12) 0.0421(13) -0.0215(10) -0.0050(10) -0.0018(10)
O21 0.0651(12) 0.0599(11) 0.0517(11) -0.0300(9) -0.0173(9) 0.0039(9)
O22 0.0501(10) 0.0512(10) 0.0431(9) -0.0094(8) -0.0046(8) -0.0025(8)
O23 0.0397(9) 0.0871(14) 0.0463(10) -0.0214(9) -0.0016(8) -0.0249(9)
O24 0.0501(10) 0.0624(11) 0.0360(9) -0.0146(8) -0.0053(7) -0.0176(8)
C21 0.0320(10) 0.0281(9) 0.0373(11) -0.0115(8) 0.0001(8) -0.0094(8)
C22 0.0365(11) 0.0333(10) 0.0403(12) -0.0122(9) -0.0050(9) -0.0078(9)
C23 0.0307(11) 0.0389(11) 0.0516(14) -0.0155(10) -0.0060(9) -0.0080(9)
C24 0.0312(11) 0.0384(11) 0.0477(13) -0.0140(10) 0.0049(9) -0.0119(9)
C25 0.0394(12) 0.0323(10) 0.0369(11) -0.0107(9) 0.0035(9) -0.0106(9)
C26 0.0357(11) 0.0270(9) 0.0370(11) -0.0119(8) -0.0011(9) -0.0087(8)
C27 0.0339(11) 0.0485(13) 0.0447(13) -0.0168(11) -0.0054(9) -0.0086(10)
C28 0.0403(12) 0.0336(10) 0.0382(12) -0.0149(9) -0.0021(9) -0.0088(9)
N11A 0.0554(13) 0.0514(12) 0.0495(12) -0.0176(10) 0.0005(10) -0.0157(10)
C11A 0.0722(18) 0.0421(13) 0.0684(18) -0.0199(13) 0.0050(14) -0.0196(13)
C12A 0.0609(16) 0.0449(14) 0.0695(18) -0.0300(13) 0.0062(14) -0.0125(12)
C13A 0.0392(12) 0.0400(12) 0.0460(13) -0.0185(10) -0.0076(10) -0.0053(9)
C14A 0.0567(15) 0.0374(12) 0.0502(15) -0.0173(11) 0.0012(11) -0.0069(11)
C15A 0.0571(15) 0.0452(13) 0.0493(14) -0.0202(11) 0.0019(12) -0.0066(11)
N21A 0.0419(11) 0.0682(15) 0.0445(12) -0.0210(11) -0.0018(9) -0.0091(10)
C21A 0.0650(17) 0.0511(15) 0.0638(18) -0.0214(13) 0.0071(14) -0.0192(13)
C22A 0.0542(15) 0.0448(13) 0.0629(16) -0.0258(12) 0.0090(12) -0.0103(11)
C23A 0.0380(11) 0.0432(12) 0.0424(12) -0.0205(10) -0.0068(9) -0.0049(9)
C24A 0.0575(16) 0.0456(14) 0.0598(16) -0.0241(12) 0.0019(13) -0.0029(12)
C25A 0.0525(15) 0.0638(17) 0.0574(16) -0.0292(14) 0.0010(13) 0.0014(13)
O101 0.0731(14) 0.0444(11) 0.0556(13) -0.0169(9) 0.0067(10) -0.0155(10)
O102 0.029(8) 0.020(7) 0.011(7) -0.003(5) -0.009(6) -0.014(6)
C101 0.113(3) 0.062(2) 0.100(3) -0.031(2) 0.003(2) -0.017(2)

loop_
_atom_type_symbol
_atom_type_description
_atom_type_scat_dispersion_real
_atom_type_scat_dispersion_imag
_atom_type_scat_source
C C 0.0033 0.0016 'International Tables Vol C Tables 4.2.6.8 and 6.1.1.4'
H H 0.0000 0.0000 'International Tables Vol C Tables 4.2.6.8 and 6.1.1.4'
N N 0.0061 0.0033 'International Tables Vol C Tables 4.2.6.8 and 6.1.1.4'
O O 0.0106 0.0060 'International Tables Vol C Tables 4.2.6.8 and 6.1.1.4'

loop_
_geom_angle_atom_site_label_1
_geom_angle_atom_site_label_2
_geom_angle_atom_site_label_3
_geom_angle
C16 C11 C12 118.44(18)
C16 C11 C21 119.85(18)
C12 C11 C21 121.66(18)
C13 C12 C11 119.9(2)
C13 C12 C17 119.51(19)
C11 C12 C17 120.58(18)
C14 C13 C12 120.9(2)
C15 C14 C13 119.9(2)
C14 C15 C16 120.7(2)
C15 C16 C11 120.2(2)
C15 C16 C18 117.9(2)
C11 C16 C18 121.91(19)
O11 C17 O12 120.2(2)
O11 C17 C12 125.1(2)
O12 C17 C12 114.74(19)
O13 C18 O14 120.8(2)
O13 C18 C16 120.5(2)
O14 C18 C16 118.58(19)
C22 C21 C26 118.64(18)
C22 C21 C11 117.67(19)
C26 C21 C11 123.68(18)
C21 C22 C23 120.7(2)
C21 C22 C27 118.19(18)
C23 C22 C27 121.05(19)
C24 C23 C22 120.2(2)
C23 C24 C25 119.79(19)
C24 C25 C26 121.1(2)
C25 C26 C21 119.5(2)
C25 C26 C28 120.1(2)
C21 C26 C28 120.40(18)
O22 C27 O21 123.0(2)
O22 C27 C22 119.2(2)
O21 C27 C22 117.8(2)
O23 C28 O24 122.3(2)
O23 C28 C26 124.6(2)
O24 C28 C26 113.03(18)
C11A N11A C15A 115.9(2)
N11A C11A C12A 124.3(2)
C11A C12A C13A 119.7(2)
C12A C13A C14A 116.6(2)
C12A C13A C23A 121.5(2)
C14A C13A C23A 121.9(2)
C15A C14A C13A 119.6(2)
N11A C15A C14A 123.8(2)
C25A N21A C21A 120.7(2)
N21A C21A C22A 121.2(2)
C21A C22A C23A 120.0(2)
C24A C23A C22A 116.8(2)
C24A C23A C13A 121.6(2)
C22A C23A C13A 121.6(2)
C25A C24A C23A 120.8(2)
N21A C25A C24A 120.5(2)
O101 C101 O102 118.5(6)

loop_
_geom_bond_atom_site_label_1
_geom_bond_atom_site_label_2
_geom_bond_distance
O11 C17 1.187(3)
O12 C17 1.306(3)
O13 C18 1.223(3)
O14 C18 1.291(3)
C11 C16 1.398(3)
C11 C12 1.407(3)
C11 C21 1.505(3)
C12 C13 1.386(3)
C12 C17 1.488(3)
C13 C14 1.380(4)
C14 C15 1.365(4)
C15 C16 1.396(3)
C16 C18 1.502(3)
O21 C27 1.268(3)
O22 C27 1.238(3)
O23 C28 1.210(3)
O24 C28 1.327(3)
C21 C22 1.394(3)
C21 C26 1.403(3)
C22 C23 1.393(3)
C22 C27 1.508(3)
C23 C24 1.369(3)
C24 C25 1.382(3)
C25 C26 1.389(3)
C26 C28 1.491(3)
N11A C11A 1.330(4)
N11A C15A 1.332(3)
C11A C12A 1.374(4)
C12A C13A 1.382(3)
C13A C14A 1.385(3)
C13A C23A 1.485(3)
C14A C15A 1.381(3)
N21A C25A 1.326(4)
N21A C21A 1.336(3)
C21A C22A 1.361(4)
C22A C23A 1.396(3)
C23A C24A 1.386(3)
C24A C25A 1.368(4)
O101 C101 1.431(4)
O102 C101 1.496(13)
